data_7100698
_journal_name_full 'Chemical Communications'
_journal_paper_doi 10.1039/b513938d
_journal_year 2006
_chemical_formula_sum 'C38 H44 B Cl3 Cu N6'
_chemical_formula_weight 765.49
_chemical_name_common '[HB(3-(Mes)Pz)3]CuCl.CH2Cl2'
_space_group_IT_number 2
_symmetry_cell_setting triclinic
_symmetry_space_group_name_Hall '-P 1'
_symmetry_space_group_name_H-M 'P -1'
_cell_angle_alpha 68.8850(10)
_cell_angle_beta 88.916(2)
_cell_angle_gamma 71.5520(10)
_cell_formula_units_Z 4
_cell_length_a 12.6899(13)
_cell_length_b 18.2468(18)
_cell_length_c 18.7138(18)
_cell_measurement_temperature 100(2)
_cell_volume 3812.3(7)
_diffrn_ambient_temperature 100(2)
_exptl_crystal_density_diffrn 1.334
_cod_depositor_comments
;
The following automatic conversions were performed:
'_symmetry_cell_setting' value 'Triclinic' changed to 'triclinic'
according to '/home/saulius/struct/CIF-dictionaries/cif_core.dic'
dictionary named 'cif_core.dic' version 2.4.1 from 2010-06-29.

Automatic conversion script
Id: cif_fix_enum 1527 2010-12-29 10:47:43Z saulius 
;
_cod_database_code 7100698

loop_
_symmetry_equiv_pos_as_xyz
'x, y, z'
'-x, -y, -z'

loop_
_atom_site_label
_atom_site_type_symbol
_atom_site_fract_x
_atom_site_fract_y
_atom_site_fract_z
_atom_site_U_iso_or_equiv
_atom_site_adp_type
_atom_site_occupancy
_atom_site_symmetry_multiplicity
_atom_site_calc_flag
_atom_site_refinement_flags
_atom_site_disorder_assembly
_atom_site_disorder_group
Cu1 Cu 0.74237(4) 0.49425(3) 0.26328(3) 0.02182(15) Uani 1 1 d . . .
Cu2 Cu 0.24003(4) -0.01949(3) 0.28072(3) 0.01900(14) Uani 1 1 d . . .
N1 N 0.8620(3) 0.4283(2) 0.22274(19) 0.0216(8) Uani 1 1 d . . .
N2 N 0.9211(3) 0.3491(2) 0.2726(2) 0.0228(8) Uani 1 1 d . . .
N3 N 0.8417(3) 0.4525(2) 0.36946(19) 0.0217(8) Uani 1 1 d . . .
N4 N 0.8968(3) 0.3677(2) 0.39826(19) 0.0214(8) Uani 1 1 d . . .
N5 N 0.6806(3) 0.4030(2) 0.30493(19) 0.0210(8) Uani 1 1 d . . .
N6 N 0.7564(3) 0.3253(2) 0.34213(19) 0.0224(8) Uani 1 1 d . . .
N7 N 0.3343(3) -0.0559(2) 0.38135(19) 0.0188(8) Uani 1 1 d . . .
N8 N 0.3763(3) -0.1407(2) 0.41854(18) 0.0194(8) Uani 1 1 d . . .
N9 N 0.1575(3) -0.1059(2) 0.32586(18) 0.0190(8) Uani 1 1 d . . .
N10 N 0.2295(3) -0.1843(2) 0.36894(19) 0.0194(8) Uani 1 1 d . . .
N11 N 0.3512(3) -0.0974(2) 0.24836(18) 0.0190(8) Uani 1 1 d . . .
N12 N 0.4004(3) -0.1771(2) 0.30178(19) 0.0216(8) Uani 1 1 d . . .
Cl1 Cl 0.65395(10) 0.62480(6) 0.21391(6) 0.0320(3) Uani 1 1 d . . .
Cl2 Cl 0.13482(9) 0.10796(6) 0.24455(6) 0.0260(3) Uani 1 1 d . . .
Cl3 Cl 0.60687(12) 0.21058(9) 0.96713(9) 0.0576(4) Uani 1 1 d . . .
Cl4 Cl 0.59157(11) 0.36082(8) 0.99476(7) 0.0408(3) Uani 1 1 d . . .
Cl5 Cl 0.90660(12) 0.13885(10) 0.01504(8) 0.0572(4) Uani 1 1 d . . .
Cl6 Cl 0.89296(12) 0.26126(9) 0.08493(11) 0.0652(5) Uani 1 1 d . . .
B1 B 0.8839(4) 0.3130(3) 0.3537(3) 0.0247(12) Uani 1 1 d . . .
B2 B 0.3575(4) -0.2012(3) 0.3827(3) 0.0212(11) Uani 1 1 d . . .
C1 C 0.9129(3) 0.4443(3) 0.1585(2) 0.0220(10) Uani 1 1 d . . .
C2 C 1.0061(4) 0.3753(3) 0.1668(3) 0.0319(12) Uani 1 1 d . . .
H2 H 1.0575 0.3694 0.1300 0.038 Uiso 1 1 calc R . .
C3 C 1.0088(4) 0.3172(3) 0.2392(3) 0.0292(11) Uani 1 1 d . . .
H3 H 1.0637 0.2636 0.2616 0.035 Uiso 1 1 calc R . .
C4 C 0.8645(4) 0.5234(3) 0.0913(2) 0.0237(10) Uani 1 1 d . . .
C5 C 0.9231(4) 0.5789(3) 0.0635(2) 0.0270(11) Uani 1 1 d . . .
C6 C 0.8736(4) 0.6533(3) 0.0008(2) 0.0298(11) Uani 1 1 d . . .
H6 H 0.9121 0.6925 -0.0168 0.036 Uiso 1 1 calc R . .
C7 C 0.7695(4) 0.6714(3) -0.0364(2) 0.0263(11) Uani 1 1 d . . .
C8 C 0.7148(4) 0.6141(3) -0.0094(2) 0.0253(11) Uani 1 1 d . . .
H8 H 0.6444 0.6254 -0.0352 0.030 Uiso 1 1 calc R . .
C9 C 0.7583(4) 0.5404(3) 0.0541(2) 0.0243(10) Uani 1 1 d . . .
C10 C 1.0390(4) 0.5609(3) 0.0988(3) 0.0420(14) Uani 1 1 d . . .
H10A H 1.0933 0.5204 0.0818 0.063 Uiso 1 1 calc R . .
H10B H 1.0418 0.5379 0.1551 0.063 Uiso 1 1 calc R . .
H10C H 1.0569 0.6125 0.0824 0.063 Uiso 1 1 calc R . .
C11 C 0.7193(4) 0.7518(3) -0.1057(3) 0.0371(13) Uani 1 1 d . . .
H11A H 0.7390 0.7966 -0.0983 0.056 Uiso 1 1 calc R . .
H11B H 0.6379 0.7664 -0.1111 0.056 Uiso 1 1 calc R . .
H11C H 0.7488 0.7442 -0.1523 0.056 Uiso 1 1 calc R . .
C12 C 0.6939(4) 0.4805(3) 0.0805(3) 0.0367(13) Uani 1 1 d . . .
H12A H 0.7453 0.4234 0.0945 0.055 Uiso 1 1 calc R . .
H12B H 0.6379 0.4927 0.0387 0.055 Uiso 1 1 calc R . .
H12C H 0.6565 0.4864 0.1254 0.055 Uiso 1 1 calc R . .
C13 C 0.8741(3) 0.4826(3) 0.4174(2) 0.0209(10) Uani 1 1 d . . .
C14 C 0.9510(3) 0.4173(3) 0.4775(2) 0.0251(11) Uani 1 1 d . . .
H14 H 0.9874 0.4212 0.5192 0.030 Uiso 1 1 calc R . .
C15 C 0.9624(4) 0.3472(3) 0.4631(2) 0.0258(11) Uani 1 1 d . . .
H15 H 1.0092 0.2925 0.4938 0.031 Uiso 1 1 calc R . .
C16 C 0.8319(3) 0.5733(3) 0.4026(2) 0.0198(10) Uani 1 1 d . . .
C17 C 0.7634(4) 0.6031(3) 0.4524(2) 0.0230(10) Uani 1 1 d . . .
C18 C 0.7248(3) 0.6884(3) 0.4366(2) 0.0253(11) Uani 1 1 d . . .
H18 H 0.6790 0.7084 0.4709 0.030 Uiso 1 1 calc R . .
C19 C 0.7509(4) 0.7452(3) 0.3724(3) 0.0288(11) Uani 1 1 d . . .
C20 C 0.8217(4) 0.7133(3) 0.3249(2) 0.0279(11) Uani 1 1 d . . .
H20 H 0.8420 0.7510 0.2814 0.033 Uiso 1 1 calc R . .
C21 C 0.8636(3) 0.6289(3) 0.3387(2) 0.0241(10) Uani 1 1 d . . .
C22 C 0.7322(4) 0.5435(3) 0.5233(2) 0.0305(11) Uani 1 1 d . . .
H22A H 0.7082 0.5042 0.5090 0.046 Uiso 1 1 calc R . .
H22B H 0.6711 0.5752 0.5444 0.046 Uiso 1 1 calc R . .
H22C H 0.7972 0.5129 0.5622 0.046 Uiso 1 1 calc R . .
C23 C 0.6999(4) 0.8383(3) 0.3529(3) 0.0399(13) Uani 1 1 d . . .
H23A H 0.6428 0.8626 0.3086 0.060 Uiso 1 1 calc R . .
H23B H 0.7583 0.8640 0.3400 0.060 Uiso 1 1 calc R . .
H23C H 0.6655 0.8484 0.3972 0.060 Uiso 1 1 calc R . .
C24 C 0.9422(4) 0.5992(3) 0.2854(3) 0.0333(12) Uani 1 1 d . . .
H24A H 0.8998 0.5926 0.2463 0.050 Uiso 1 1 calc R . .
H24B H 0.9987 0.5456 0.3153 0.050 Uiso 1 1 calc R . .
H24C H 0.9791 0.6402 0.2602 0.050 Uiso 1 1 calc R . .
C25 C 0.5790(3) 0.3954(3) 0.3043(2) 0.0194(10) Uani 1 1 d . . .
C26 C 0.5895(4) 0.3115(3) 0.3409(2) 0.0227(10) Uani 1 1 d . . .
H26 H 0.5314 0.2879 0.3480 0.027 Uiso 1 1 calc R . .
C27 C 0.7020(4) 0.2701(3) 0.3645(2) 0.0252(11) Uani 1 1 d . . .
H27 H 0.7354 0.2119 0.3921 0.030 Uiso 1 1 calc R . .
C28 C 0.4761(3) 0.4702(2) 0.2752(2) 0.0190(9) Uani 1 1 d . . .
C29 C 0.4066(4) 0.4840(3) 0.2111(2) 0.0246(10) Uani 1 1 d . . .
C30 C 0.3110(4) 0.5549(3) 0.1862(3) 0.0287(11) Uani 1 1 d . . .
H30 H 0.2629 0.5646 0.1431 0.034 Uiso 1 1 calc R . .
C31 C 0.2843(4) 0.6113(3) 0.2228(3) 0.0279(11) Uani 1 1 d . . .
C32 C 0.3529(3) 0.5950(3) 0.2874(2) 0.0243(10) Uani 1 1 d . . .
H32 H 0.3339 0.6324 0.3139 0.029 Uiso 1 1 calc R . .
C33 C 0.4491(3) 0.5248(2) 0.3146(2) 0.0204(10) Uani 1 1 d . . .
C34 C 0.4334(4) 0.4258(3) 0.1674(2) 0.0305(11) Uani 1 1 d . . .
H34A H 0.5147 0.4018 0.1692 0.046 Uiso 1 1 calc R . .
H34B H 0.4009 0.4570 0.1136 0.046 Uiso 1 1 calc R . .
H34C H 0.4021 0.3811 0.1911 0.046 Uiso 1 1 calc R . .
C35 C 0.1835(4) 0.6906(3) 0.1921(3) 0.0426(14) Uani 1 1 d . . .
H35A H 0.2063 0.7356 0.1558 0.064 Uiso 1 1 calc R . .
H35B H 0.1529 0.7062 0.2350 0.064 Uiso 1 1 calc R . .
H35C H 0.1263 0.6810 0.1656 0.064 Uiso 1 1 calc R . .
C36 C 0.5194(4) 0.5103(3) 0.3858(2) 0.0262(11) Uani 1 1 d . . .
H36A H 0.5611 0.4507 0.4111 0.039 Uiso 1 1 calc R . .
H36B H 0.4708 0.5294 0.4213 0.039 Uiso 1 1 calc R . .
H36C H 0.5720 0.5413 0.3711 0.039 Uiso 1 1 calc R . .
C37 C 0.9550(4) 0.2169(3) 0.3971(3) 0.0328(12) Uani 1 1 d . . .
H37A H 0.9420 0.1849 0.3680 0.049 Uiso 1 1 calc R . .
H37B H 0.9319 0.1966 0.4488 0.049 Uiso 1 1 calc R . .
H37C H 1.0346 0.2104 0.4011 0.049 Uiso 1 1 calc R . .
C38 C 0.3708(3) -0.0224(2) 0.4244(2) 0.0182(9) Uani 1 1 d . . .
C39 C 0.4373(4) -0.0856(3) 0.4904(2) 0.0236(10) Uani 1 1 d . . .
H39 H 0.4736 -0.0793 0.5306 0.028 Uiso 1 1 calc R . .
C40 C 0.4384(3) -0.1583(3) 0.4842(2) 0.0220(10) Uani 1 1 d . . .
H40 H 0.4769 -0.2126 0.5204 0.026 Uiso 1 1 calc R . .
C41 C 0.3418(3) 0.0696(2) 0.4017(2) 0.0188(9) Uani 1 1 d . . .
C42 C 0.2788(3) 0.1090(3) 0.4477(2) 0.0218(10) Uani 1 1 d . . .
C43 C 0.2556(3) 0.1944(3) 0.4270(2) 0.0228(10) Uani 1 1 d . . .
H43 H 0.2138 0.2210 0.4587 0.027 Uiso 1 1 calc R . .
C44 C 0.2915(3) 0.2421(3) 0.3614(2) 0.0230(10) Uani 1 1 d . . .
C45 C 0.3563(4) 0.2008(3) 0.3176(2) 0.0245(10) Uani 1 1 d . . .
H45 H 0.3838 0.2319 0.2735 0.029 Uiso 1 1 calc R . .
C46 C 0.3821(3) 0.1154(3) 0.3361(2) 0.0209(10) Uani 1 1 d . . .
C47 C 0.2353(4) 0.0612(3) 0.5185(3) 0.0320(12) Uani 1 1 d . . .
H47A H 0.2973 0.0265 0.5593 0.048 Uiso 1 1 calc R . .
H47B H 0.2006 0.0257 0.5062 0.048 Uiso 1 1 calc R . .
H47C H 0.1797 0.1004 0.5362 0.048 Uiso 1 1 calc R . .
C48 C 0.2590(4) 0.3351(3) 0.3382(3) 0.0356(12) Uani 1 1 d . . .
H48A H 0.2082 0.3529 0.3733 0.053 Uiso 1 1 calc R . .
H48B H 0.2216 0.3628 0.2855 0.053 Uiso 1 1 calc R . .
H48C H 0.3261 0.3501 0.3405 0.053 Uiso 1 1 calc R . .
C49 C 0.4514(4) 0.0751(3) 0.2857(3) 0.0294(11) Uani 1 1 d . . .
H49A H 0.4994 0.0187 0.3175 0.044 Uiso 1 1 calc R . .
H49B H 0.4978 0.1082 0.2587 0.044 Uiso 1 1 calc R . .
H49C H 0.4020 0.0722 0.2479 0.044 Uiso 1 1 calc R . .
C50 C 0.0549(4) -0.1130(3) 0.3231(2) 0.0203(10) Uani 1 1 d . . .
C51 C 0.0612(4) -0.1952(3) 0.3629(2) 0.0257(10) Uani 1 1 d . . .
H51 H 0.0018 -0.2174 0.3693 0.031 Uiso 1 1 calc R . .
C52 C 0.1711(4) -0.2375(3) 0.3910(2) 0.0252(10) Uani 1 1 d . . .
H52 H 0.2015 -0.2953 0.4213 0.030 Uiso 1 1 calc R . .
C53 C -0.0458(3) -0.0377(3) 0.2880(2) 0.0203(10) Uani 1 1 d . . .
C54 C -0.1091(4) -0.0263(3) 0.2217(2) 0.0245(10) Uani 1 1 d . . .
C55 C -0.2043(4) 0.0450(3) 0.1921(3) 0.0298(11) Uani 1 1 d . . .
H55 H -0.2476 0.0532 0.1473 0.036 Uiso 1 1 calc R . .
C56 C -0.2371(4) 0.1034(3) 0.2256(3) 0.0317(12) Uani 1 1 d . . .
C57 C -0.1741(4) 0.0896(3) 0.2924(2) 0.0267(11) Uani 1 1 d . . .
H57 H -0.1967 0.1287 0.3169 0.032 Uiso 1 1 calc R . .
C58 C -0.0785(3) 0.0195(3) 0.3242(2) 0.0223(10) Uani 1 1 d . . .
C59 C -0.0789(4) -0.0870(3) 0.1815(3) 0.0336(12) Uani 1 1 d . . .
H59A H -0.0047 -0.1278 0.2032 0.050 Uiso 1 1 calc R . .
H59B H -0.0783 -0.0569 0.1264 0.050 Uiso 1 1 calc R . .
H59C H -0.1341 -0.1157 0.1887 0.050 Uiso 1 1 calc R . .
C60 C -0.3353(4) 0.1827(3) 0.1903(3) 0.0423(14) Uani 1 1 d . . .
H60A H -0.3084 0.2278 0.1589 0.063 Uiso 1 1 calc R . .
H60B H -0.3746 0.1975 0.2313 0.063 Uiso 1 1 calc R . .
H60C H -0.3864 0.1743 0.1578 0.063 Uiso 1 1 calc R . .
C61 C -0.0147(4) 0.0069(3) 0.3979(2) 0.0258(10) Uani 1 1 d . . .
H61A H 0.0105 -0.0523 0.4312 0.039 Uiso 1 1 calc R . .
H61B H -0.0637 0.0393 0.4249 0.039 Uiso 1 1 calc R . .
H61C H 0.0502 0.0255 0.3854 0.039 Uiso 1 1 calc R . .
C62 C 0.3996(4) -0.0929(3) 0.1834(2) 0.0211(10) Uani 1 1 d . . .
C63 C 0.4817(4) -0.1690(3) 0.1950(2) 0.0275(11) Uani 1 1 d . . .
H63 H 0.5294 -0.1832 0.1589 0.033 Uiso 1 1 calc R . .
C64 C 0.4790(4) -0.2192(3) 0.2696(3) 0.0272(11) Uani 1 1 d . . .
H64 H 0.5259 -0.2754 0.2945 0.033 Uiso 1 1 calc R . .
C65 C 0.3592(4) -0.0165(3) 0.1124(2) 0.0224(10) Uani 1 1 d . . .
C66 C 0.4269(4) 0.0320(3) 0.0811(2) 0.0252(10) Uani 1 1 d . . .
C67 C 0.3840(4) 0.1030(3) 0.0132(2) 0.0270(11) Uani 1 1 d . . .
H67 H 0.4294 0.1364 -0.0084 0.032 Uiso 1 1 calc R . .
C68 C 0.2782(4) 0.1260(3) -0.0232(2) 0.0249(10) Uani 1 1 d . . .
C69 C 0.2130(4) 0.0767(3) 0.0091(2) 0.0258(11) Uani 1 1 d . . .
H69 H 0.1400 0.0920 -0.0151 0.031 Uiso 1 1 calc R . .
C70 C 0.2510(4) 0.0051(3) 0.0763(2) 0.0242(10) Uani 1 1 d . . .
C71 C 0.5429(4) 0.0115(3) 0.1172(3) 0.0310(11) Uani 1 1 d . . .
H71A H 0.5460 -0.0147 0.1733 0.046 Uiso 1 1 calc R . .
H71B H 0.5614 0.0627 0.1039 0.046 Uiso 1 1 calc R . .
H71C H 0.5968 -0.0270 0.0979 0.046 Uiso 1 1 calc R . .
C72 C 0.2348(4) 0.2020(3) -0.0961(2) 0.0339(12) Uani 1 1 d . . .
H72A H 0.2631 0.2455 -0.0943 0.051 Uiso 1 1 calc R . .
H72B H 0.1529 0.2225 -0.1010 0.051 Uiso 1 1 calc R . .
H72C H 0.2601 0.1875 -0.1406 0.051 Uiso 1 1 calc R . .
C73 C 0.1768(4) -0.0462(3) 0.1078(3) 0.0329(12) Uani 1 1 d . . .
H73A H 0.1418 -0.0332 0.1508 0.049 Uiso 1 1 calc R . .
H73B H 0.2214 -0.1055 0.1260 0.049 Uiso 1 1 calc R . .
H73C H 0.1187 -0.0336 0.0672 0.049 Uiso 1 1 calc R . .
C74 C 0.4201(4) -0.2962(3) 0.4358(2) 0.0286(11) Uani 1 1 d . . .
H74A H 0.4048 -0.3323 0.4122 0.043 Uiso 1 1 calc R . .
H74B H 0.3931 -0.3081 0.4868 0.043 Uiso 1 1 calc R . .
H74C H 0.5007 -0.3066 0.4410 0.043 Uiso 1 1 calc R . .
C75 C 0.5452(4) 0.3195(3) 0.9342(3) 0.0401(13) Uani 1 1 d . . .
H75A H 0.4629 0.3342 0.9322 0.048 Uiso 1 1 calc R . .
H75B H 0.5639 0.3448 0.8813 0.048 Uiso 1 1 calc R . .
C76 C 0.9621(4) 0.1594(3) 0.0893(3) 0.0361(12) Uani 1 1 d . . .
H76A H 0.9553 0.1192 0.1400 0.043 Uiso 1 1 calc R . .
H76B H 1.0425 0.1513 0.0849 0.043 Uiso 1 1 calc R . .

loop_
_atom_site_aniso_label
_atom_site_aniso_U_11
_atom_site_aniso_U_22
_atom_site_aniso_U_33
_atom_site_aniso_U_23
_atom_site_aniso_U_13
_atom_site_aniso_U_12
Cu1 0.0232(3) 0.0166(3) 0.0208(3) -0.0069(2) -0.0039(2) 0.0000(2)
Cu2 0.0205(3) 0.0170(3) 0.0165(3) -0.0059(2) -0.0022(2) -0.0025(2)
N1 0.023(2) 0.0187(19) 0.020(2) -0.0065(16) -0.0010(16) -0.0036(16)
N2 0.021(2) 0.0175(19) 0.027(2) -0.0093(16) -0.0035(16) -0.0003(16)
N3 0.024(2) 0.022(2) 0.0164(19) -0.0065(16) -0.0036(16) -0.0048(16)
N4 0.025(2) 0.0181(19) 0.0172(19) -0.0040(15) -0.0034(16) -0.0044(16)
N5 0.022(2) 0.0169(18) 0.0167(19) -0.0030(15) -0.0053(15) -0.0010(16)
N6 0.023(2) 0.0159(19) 0.023(2) -0.0078(16) -0.0039(16) 0.0001(16)
N7 0.0177(19) 0.0168(18) 0.021(2) -0.0071(16) -0.0029(15) -0.0040(15)
N8 0.025(2) 0.0149(18) 0.0148(18) -0.0053(15) -0.0022(15) -0.0025(15)
N9 0.022(2) 0.0175(18) 0.0162(19) -0.0059(15) -0.0005(15) -0.0049(15)
N10 0.024(2) 0.0147(18) 0.0181(19) -0.0051(15) -0.0018(15) -0.0052(16)
N11 0.021(2) 0.0198(19) 0.0141(19) -0.0064(15) -0.0034(15) -0.0043(16)
N12 0.024(2) 0.0162(18) 0.020(2) -0.0046(16) -0.0020(16) -0.0032(16)
Cl1 0.0417(7) 0.0171(6) 0.0287(6) -0.0066(5) -0.0116(5) 0.0000(5)
Cl2 0.0244(6) 0.0177(5) 0.0290(6) -0.0052(5) -0.0052(5) -0.0015(5)
Cl3 0.0561(10) 0.0444(8) 0.0724(11) -0.0237(8) -0.0149(8) -0.0134(7)
Cl4 0.0450(8) 0.0417(7) 0.0335(7) -0.0108(6) -0.0120(6) -0.0144(6)
Cl5 0.0418(8) 0.0923(12) 0.0388(8) -0.0229(8) -0.0091(6) -0.0251(8)
Cl6 0.0380(9) 0.0391(8) 0.1143(14) -0.0248(9) 0.0180(9) -0.0123(7)
B1 0.026(3) 0.023(3) 0.023(3) -0.010(2) -0.001(2) -0.004(2)
B2 0.028(3) 0.020(3) 0.015(3) -0.008(2) -0.003(2) -0.005(2)
C1 0.021(2) 0.029(3) 0.020(2) -0.014(2) 0.0005(19) -0.008(2)
C2 0.027(3) 0.042(3) 0.026(3) -0.018(2) 0.004(2) -0.004(2)
C3 0.022(3) 0.029(3) 0.033(3) -0.017(2) -0.002(2) 0.002(2)
C4 0.023(3) 0.030(3) 0.018(2) -0.013(2) 0.0040(19) -0.006(2)
C5 0.027(3) 0.037(3) 0.018(2) -0.013(2) 0.006(2) -0.008(2)
C6 0.036(3) 0.037(3) 0.022(3) -0.012(2) 0.010(2) -0.019(2)
C7 0.030(3) 0.033(3) 0.016(2) -0.012(2) 0.005(2) -0.008(2)
C8 0.020(2) 0.035(3) 0.021(2) -0.016(2) -0.0023(19) -0.003(2)
C9 0.027(3) 0.029(3) 0.019(2) -0.015(2) 0.0021(19) -0.005(2)
C10 0.037(3) 0.058(4) 0.031(3) -0.010(3) 0.001(2) -0.023(3)
C11 0.045(3) 0.032(3) 0.025(3) -0.005(2) 0.003(2) -0.007(2)
C12 0.038(3) 0.035(3) 0.034(3) -0.010(2) -0.010(2) -0.011(2)
C13 0.021(2) 0.025(2) 0.013(2) -0.0034(19) 0.0037(18) -0.0067(19)
C14 0.020(2) 0.031(3) 0.017(2) -0.003(2) -0.0046(19) -0.006(2)
C15 0.024(3) 0.024(2) 0.020(2) -0.001(2) -0.0089(19) -0.003(2)
C16 0.016(2) 0.023(2) 0.018(2) -0.0053(19) -0.0055(18) -0.0061(19)
C17 0.024(3) 0.027(2) 0.019(2) -0.009(2) -0.0037(19) -0.009(2)
C18 0.019(2) 0.033(3) 0.026(3) -0.017(2) -0.0031(19) -0.003(2)
C19 0.038(3) 0.025(2) 0.024(3) -0.009(2) -0.010(2) -0.011(2)
C20 0.038(3) 0.030(3) 0.017(2) -0.003(2) -0.004(2) -0.019(2)
C21 0.020(2) 0.032(3) 0.022(2) -0.007(2) -0.0040(19) -0.014(2)
C22 0.028(3) 0.033(3) 0.030(3) -0.014(2) 0.005(2) -0.007(2)
C23 0.054(4) 0.028(3) 0.038(3) -0.012(2) -0.007(3) -0.013(3)
C24 0.034(3) 0.047(3) 0.026(3) -0.015(2) 0.008(2) -0.021(2)
C25 0.024(2) 0.022(2) 0.013(2) -0.0069(18) 0.0010(18) -0.0083(19)
C26 0.025(3) 0.025(2) 0.022(2) -0.010(2) 0.0037(19) -0.011(2)
C27 0.032(3) 0.016(2) 0.023(2) -0.0062(19) -0.001(2) -0.004(2)
C28 0.018(2) 0.021(2) 0.017(2) -0.0064(19) 0.0002(18) -0.0069(19)
C29 0.024(3) 0.027(2) 0.026(3) -0.009(2) 0.002(2) -0.014(2)
C30 0.024(3) 0.033(3) 0.024(3) -0.005(2) -0.007(2) -0.010(2)
C31 0.021(3) 0.025(3) 0.030(3) -0.004(2) 0.001(2) -0.005(2)
C32 0.025(3) 0.021(2) 0.024(3) -0.008(2) 0.003(2) -0.005(2)
C33 0.024(2) 0.020(2) 0.014(2) -0.0021(18) -0.0001(18) -0.0078(19)
C34 0.035(3) 0.033(3) 0.025(3) -0.013(2) -0.006(2) -0.011(2)
C35 0.027(3) 0.033(3) 0.051(3) -0.005(3) -0.004(2) 0.000(2)
C36 0.032(3) 0.023(2) 0.020(2) -0.011(2) -0.002(2) -0.001(2)
C37 0.029(3) 0.025(3) 0.038(3) -0.008(2) -0.004(2) -0.004(2)
C38 0.015(2) 0.023(2) 0.016(2) -0.0072(19) 0.0036(17) -0.0063(18)
C39 0.029(3) 0.029(3) 0.015(2) -0.0088(19) 0.0004(19) -0.012(2)
C40 0.022(2) 0.023(2) 0.013(2) -0.0029(19) -0.0048(18) -0.0009(19)
C41 0.014(2) 0.021(2) 0.021(2) -0.0088(19) -0.0035(18) -0.0031(18)
C42 0.016(2) 0.029(2) 0.021(2) -0.011(2) -0.0047(18) -0.0067(19)
C43 0.022(2) 0.028(2) 0.024(2) -0.018(2) 0.0007(19) -0.005(2)
C44 0.017(2) 0.024(2) 0.029(3) -0.011(2) -0.0078(19) -0.0055(19)
C45 0.027(3) 0.026(2) 0.018(2) -0.003(2) 0.0004(19) -0.012(2)
C46 0.021(2) 0.023(2) 0.017(2) -0.0057(19) -0.0045(18) -0.0049(19)
C47 0.035(3) 0.037(3) 0.034(3) -0.022(2) 0.011(2) -0.016(2)
C48 0.043(3) 0.025(3) 0.038(3) -0.014(2) 0.002(2) -0.008(2)
C49 0.031(3) 0.028(3) 0.029(3) -0.011(2) 0.008(2) -0.012(2)
C50 0.028(3) 0.024(2) 0.010(2) -0.0076(18) 0.0017(18) -0.009(2)
C51 0.027(3) 0.024(2) 0.029(3) -0.008(2) 0.002(2) -0.012(2)
C52 0.034(3) 0.021(2) 0.020(2) -0.007(2) 0.003(2) -0.009(2)
C53 0.020(2) 0.023(2) 0.017(2) -0.0053(19) -0.0006(18) -0.0074(19)
C54 0.026(3) 0.030(3) 0.018(2) -0.005(2) -0.0014(19) -0.015(2)
C55 0.025(3) 0.042(3) 0.020(2) -0.003(2) -0.008(2) -0.017(2)
C56 0.020(3) 0.036(3) 0.030(3) -0.001(2) 0.001(2) -0.011(2)
C57 0.027(3) 0.025(2) 0.024(3) -0.006(2) 0.008(2) -0.007(2)
C58 0.021(2) 0.027(2) 0.019(2) -0.0063(19) 0.0010(18) -0.010(2)
C59 0.041(3) 0.043(3) 0.026(3) -0.016(2) -0.002(2) -0.022(3)
C60 0.029(3) 0.036(3) 0.042(3) 0.003(2) -0.002(2) -0.004(2)
C61 0.030(3) 0.026(2) 0.021(2) -0.008(2) 0.001(2) -0.010(2)
C62 0.024(2) 0.025(2) 0.017(2) -0.0116(19) -0.0017(19) -0.008(2)
C63 0.031(3) 0.029(3) 0.024(3) -0.015(2) 0.004(2) -0.005(2)
C64 0.027(3) 0.025(2) 0.028(3) -0.016(2) 0.002(2) 0.000(2)
C65 0.024(3) 0.027(2) 0.018(2) -0.012(2) 0.0042(19) -0.007(2)
C66 0.026(3) 0.032(3) 0.021(2) -0.017(2) 0.004(2) -0.006(2)
C67 0.035(3) 0.034(3) 0.021(2) -0.014(2) 0.011(2) -0.019(2)
C68 0.031(3) 0.027(2) 0.016(2) -0.011(2) -0.001(2) -0.004(2)
C69 0.028(3) 0.032(3) 0.017(2) -0.011(2) -0.001(2) -0.006(2)
C70 0.028(3) 0.029(3) 0.019(2) -0.012(2) 0.000(2) -0.010(2)
C71 0.034(3) 0.037(3) 0.027(3) -0.013(2) 0.003(2) -0.017(2)
C72 0.044(3) 0.036(3) 0.021(3) -0.007(2) 0.006(2) -0.017(2)
C73 0.033(3) 0.039(3) 0.024(3) -0.008(2) -0.004(2) -0.011(2)
C74 0.032(3) 0.024(2) 0.027(3) -0.009(2) -0.004(2) -0.005(2)
C75 0.043(3) 0.049(3) 0.029(3) -0.013(3) -0.006(2) -0.016(3)
C76 0.029(3) 0.041(3) 0.038(3) -0.013(2) -0.005(2) -0.013(2)

loop_
_geom_bond_atom_site_label_1
_geom_bond_atom_site_label_2
_geom_bond_distance
_geom_bond_site_symmetry_2
_geom_bond_publ_flag
Cu1 N1 1.945(3) . ?
Cu1 N5 1.965(3) . ?
Cu1 N3 2.125(3) . ?
Cu1 Cl1 2.1329(11) . ?
Cu2 N11 1.923(3) . ?
Cu2 N7 2.025(3) . ?
Cu2 N9 2.086(3) . ?
Cu2 Cl2 2.1409(11) . ?
N1 C1 1.336(5) . ?
N1 N2 1.375(4) . ?
N2 C3 1.340(5) . ?
N2 B1 1.552(6) . ?
N3 C13 1.337(5) . ?
N3 N4 1.379(4) . ?
N4 C15 1.348(5) . ?
N4 B1 1.557(6) . ?
N5 C25 1.341(5) . ?
N5 N6 1.367(4) . ?
N6 C27 1.339(5) . ?
N6 B1 1.570(6) . ?
N7 C38 1.335(5) . ?
N7 N8 1.369(4) . ?
N8 C40 1.352(5) . ?
N8 B2 1.560(6) . ?
N9 C50 1.351(5) . ?
N9 N10 1.378(4) . ?
N10 C52 1.347(5) . ?
N10 B2 1.563(6) . ?
N11 C62 1.339(5) . ?
N11 N12 1.380(4) . ?
N12 C64 1.331(5) . ?
N12 B2 1.557(6) . ?
Cl3 C75 1.759(5) . ?
Cl4 C75 1.766(5) . ?
Cl5 C76 1.774(5) . ?
Cl6 C76 1.759(5) . ?
B1 C37 1.596(6) . ?
B2 C74 1.594(6) . ?
C1 C2 1.390(6) . ?
C1 C4 1.484(6) . ?
C2 C3 1.381(6) . ?
C2 H2 0.9500 . ?
C3 H3 0.9500 . ?
C4 C5 1.390(6) . ?
C4 C9 1.418(6) . ?
C5 C6 1.399(6) . ?
C5 C10 1.510(6) . ?
C6 C7 1.390(6) . ?
C6 H6 0.9500 . ?
C7 C8 1.378(6) . ?
C7 C11 1.519(6) . ?
C8 C9 1.388(6) . ?
C8 H8 0.9500 . ?
C9 C12 1.506(6) . ?
C10 H10A 0.9800 . ?
C10 H10B 0.9800 . ?
C10 H10C 0.9800 . ?
C11 H11A 0.9800 . ?
C11 H11B 0.9800 . ?
C11 H11C 0.9800 . ?
C12 H12A 0.9800 . ?
C12 H12B 0.9800 . ?
C12 H12C 0.9800 . ?
C13 C14 1.406(5) . ?
C13 C16 1.488(6) . ?
C14 C15 1.364(6) . ?
C14 H14 0.9500 . ?
C15 H15 0.9500 . ?
C16 C17 1.398(6) . ?
C16 C21 1.411(6) . ?
C17 C18 1.392(6) . ?
C17 C22 1.521(6) . ?
C18 C19 1.390(6) . ?
C18 H18 0.9500 . ?
C19 C20 1.396(6) . ?
C19 C23 1.517(6) . ?
C20 C21 1.387(6) . ?
C20 H20 0.9500 . ?
C21 C24 1.513(6) . ?
C22 H22A 0.9800 . ?
C22 H22B 0.9800 . ?
C22 H22C 0.9800 . ?
C23 H23A 0.9800 . ?
C23 H23B 0.9800 . ?
C23 H23C 0.9800 . ?
C24 H24A 0.9800 . ?
C24 H24B 0.9800 . ?
C24 H24C 0.9800 . ?
C25 C26 1.395(6) . ?
C25 C28 1.492(5) . ?
C26 C27 1.381(6) . ?
C26 H26 0.9500 . ?
C27 H27 0.9500 . ?
C28 C33 1.398(5) . ?
C28 C29 1.402(5) . ?
C29 C30 1.399(6) . ?
C29 C34 1.515(6) . ?
C30 C31 1.387(6) . ?
C30 H30 0.9500 . ?
C31 C32 1.387(6) . ?
C31 C35 1.522(6) . ?
C32 C33 1.399(5) . ?
C32 H32 0.9500 . ?
C33 C36 1.511(5) . ?
C34 H34A 0.9800 . ?
C34 H34B 0.9800 . ?
C34 H34C 0.9800 . ?
C35 H35A 0.9800 . ?
C35 H35B 0.9800 . ?
C35 H35C 0.9800 . ?
C36 H36A 0.9800 . ?
C36 H36B 0.9800 . ?
C36 H36C 0.9800 . ?
C37 H37A 0.9800 . ?
C37 H37B 0.9800 . ?
C37 H37C 0.9800 . ?
C38 C39 1.402(5) . ?
C38 C41 1.496(5) . ?
C39 C40 1.368(6) . ?
C39 H39 0.9500 . ?
C40 H40 0.9500 . ?
C41 C42 1.397(6) . ?
C41 C46 1.405(6) . ?
C42 C43 1.395(6) . ?
C42 C47 1.506(6) . ?
C43 C44 1.389(6) . ?
C43 H43 0.9500 . ?
C44 C45 1.395(6) . ?
C44 C48 1.507(6) . ?
C45 C46 1.396(6) . ?
C45 H45 0.9500 . ?
C46 C49 1.505(6) . ?
C47 H47A 0.9800 . ?
C47 H47B 0.9800 . ?
C47 H47C 0.9800 . ?
C48 H48A 0.9800 . ?
C48 H48B 0.9800 . ?
C48 H48C 0.9800 . ?
C49 H49A 0.9800 . ?
C49 H49B 0.9800 . ?
C49 H49C 0.9800 . ?
C50 C51 1.390(6) . ?
C50 C53 1.491(5) . ?
C51 C52 1.367(6) . ?
C51 H51 0.9500 . ?
C52 H52 0.9500 . ?
C53 C58 1.396(6) . ?
C53 C54 1.404(5) . ?
C54 C55 1.404(6) . ?
C54 C59 1.503(6) . ?
C55 C56 1.376(6) . ?
C55 H55 0.9500 . ?
C56 C57 1.395(6) . ?
C56 C60 1.512(6) . ?
C57 C58 1.399(6) . ?
C57 H57 0.9500 . ?
C58 C61 1.518(5) . ?
C59 H59A 0.9800 . ?
C59 H59B 0.9800 . ?
C59 H59C 0.9800 . ?
C60 H60A 0.9800 . ?
C60 H60B 0.9800 . ?
C60 H60C 0.9800 . ?
C61 H61A 0.9800 . ?
C61 H61B 0.9800 . ?
C61 H61C 0.9800 . ?
C62 C63 1.391(6) . ?
C62 C65 1.487(6) . ?
C63 C64 1.374(6) . ?
C63 H63 0.9500 . ?
C64 H64 0.9500 . ?
C65 C66 1.397(6) . ?
C65 C70 1.413(6) . ?
C66 C67 1.408(6) . ?
C66 C71 1.508(6) . ?
C67 C68 1.383(6) . ?
C67 H67 0.9500 . ?
C68 C69 1.386(6) . ?
C68 C72 1.507(6) . ?
C69 C70 1.400(6) . ?
C69 H69 0.9500 . ?
C70 C73 1.501(6) . ?
C71 H71A 0.9800 . ?
C71 H71B 0.9800 . ?
C71 H71C 0.9800 . ?
C72 H72A 0.9800 . ?
C72 H72B 0.9800 . ?
C72 H72C 0.9800 . ?
C73 H73A 0.9800 . ?
C73 H73B 0.9800 . ?
C73 H73C 0.9800 . ?
C74 H74A 0.9800 . ?
C74 H74B 0.9800 . ?
C74 H74C 0.9800 . ?
C75 H75A 0.9900 . ?
C75 H75B 0.9900 . ?
C76 H76A 0.9900 . ?
C76 H76B 0.9900 . ?
